data_4345564
loop_
_publ_author_name
'Lafond, A.'
'Guillot-Deudon, C'
'Vidal, J.'
'Paris, M.'
'La, C.'
'Jobic, S.'

_publ_section_title
;
 Substitution of Li for Cu in Cu2ZnSnS4: Toward Wide Band Gap Absorbers
 with Low Cation Disorder for Thin Film Solar Cells.
;
_journal_issue 5
_journal_name_full 'Inorganic chemistry'
_journal_page_first 2712
_journal_page_last 2721
_journal_paper_doi 10.1021/acs.inorgchem.6b02865
_journal_volume 56
_journal_year 2017
_chemical_formula_moiety 'Cu1.646 Li0.354 S4 Sn1 Zn1'
_chemical_formula_sum 'Cu1.646 Li0.354 S4 Sn Zn'
_chemical_formula_weight 419.4
_chemical_name_systematic ' ?'
_space_group_IT_number 82
_symmetry_cell_setting tetragonal
_symmetry_Int_Tables_number 82
_symmetry_space_group_name_Hall 'I -4'
_symmetry_space_group_name_H-M 'I -4'
_cell_angle_alpha 90
_cell_angle_beta 90
_cell_angle_gamma 90
_cell_formula_units_Z 2
_cell_length_a 5.45500(10)
_cell_length_b 5.45500(10)
_cell_length_c 10.8253(3)
_cell_measurement_reflns_used 378
_cell_measurement_temperature 293
_cell_measurement_theta_max 34.93
_cell_measurement_theta_min 6.49
_cell_volume 322.129(12)
_diffrn_ambient_temperature 293
_diffrn_measured_fraction_theta_full 0.99
_diffrn_measured_fraction_theta_max 0.99
_diffrn_measurement_device 'four-circle diffractometer'
_diffrn_measurement_device_type 'Nonius CCD'
_diffrn_radiation_monochromator graphite
_diffrn_radiation_probe x-ray
_diffrn_radiation_source 'X-ray tube'
_diffrn_radiation_type 'Mo K\a'
_diffrn_radiation_wavelength 0.71069
_diffrn_reflns_av_R_equivalents 0.1346
_diffrn_reflns_av_unetI/netI 0.0313
_diffrn_reflns_limit_h_max 8
_diffrn_reflns_limit_h_min -8
_diffrn_reflns_limit_k_max 8
_diffrn_reflns_limit_k_min -6
_diffrn_reflns_limit_l_max 17
_diffrn_reflns_limit_l_min -12
_diffrn_reflns_number 3732
_diffrn_reflns_theta_full 34.98
_diffrn_reflns_theta_max 34.98
_diffrn_reflns_theta_min 6.5
_exptl_absorpt_coefficient_mu 14.047
_exptl_absorpt_correction_T_max 0.7321
_exptl_absorpt_correction_T_min 0.6444
_exptl_absorpt_correction_type gaussian
_exptl_absorpt_process_details Jana2006
_exptl_crystal_colour black
_exptl_crystal_density_diffrn 4.3238
_exptl_crystal_description block
_exptl_crystal_F_000 386
_exptl_crystal_size_max 0.035
_exptl_crystal_size_mid 0.034
_exptl_crystal_size_min 0.033
_refine_diff_density_max 2.10
_refine_diff_density_min -1.10
_refine_ls_abs_structure_details '  337 of Friedel pairs used in the refinement'
_refine_ls_extinction_coef 1800(300)
_refine_ls_extinction_method 'B-C type 1 Gaussian isotropic (Becker & Coppens, 1974)'
_refine_ls_goodness_of_fit_gt 1.56
_refine_ls_goodness_of_fit_ref 1.54
_refine_ls_number_constraints 9
_refine_ls_number_parameters 21
_refine_ls_number_reflns 715
_refine_ls_number_restraints 0
_refine_ls_R_factor_all 0.0653
_refine_ls_R_factor_gt 0.0541
_refine_ls_shift/su_max 0.0342
_refine_ls_shift/su_mean 0.0076
_refine_ls_structure_factor_coef Fsqd
_refine_ls_weighting_details w=1/(\s^2^(I)+0.001936I^2^)
_refine_ls_weighting_scheme sigma
_refine_ls_wR_factor_gt 0.1148
_refine_ls_wR_factor_ref 0.1185
_reflns_number_gt 655
_reflns_number_total 715
_reflns_threshold_expression I>2\s(I)
_cod_data_source_file ic6b02865_si_002.cif
_cod_data_source_block I
_cod_depositor_comments
;
The following automatic conversions were performed:

'_diffrn_radiation_probe' value 'X-ray' changed to 'x-ray' according
to
/home/data/users/saulius/crontab/automatic-downloads/current/ACS/lib/dictionaries/cif_core.dic
dictionary named 'cif_core.dic' version 2.4.2 from 2011-04-26.

'_exptl_absorpt_correction_type' value 'Gaussian' changed to
'gaussian' according to
/home/data/users/saulius/crontab/automatic-downloads/current/ACS/lib/dictionaries/cif_core.dic
dictionary named 'cif_core.dic' version 2.4.2 from 2011-04-26.

Automatic conversion script
Id: cif_fix_values 4973 2017-02-22 13:04:09Z antanas 
;
_cod_original_formula_sum 'Cu1.646 Li0.354 S4 Sn1 Zn1'
_cod_database_code 4345564

loop_
_space_group_symop_id
_space_group_symop_operation_xyz
1 x,y,z
2 -x,-y,z
3 y,-x,-z
4 -y,x,-z
5 x+1/2,y+1/2,z+1/2
6 -x+1/2,-y+1/2,z+1/2
7 y+1/2,-x+1/2,-z+1/2
8 -y+1/2,x+1/2,-z+1/2

loop_
_atom_site_label
_atom_site_type_symbol
_atom_site_fract_x
_atom_site_fract_y
_atom_site_fract_z
_atom_site_adp_type
_atom_site_U_iso_or_equiv
_atom_site_site_symmetry_multiplicity
_atom_site_occupancy
_atom_site_calc_flag
Cu_2a Cu 0 0 0 Uani 0.0201(5) 2 0.800(9) d
Li_2a Li 0 0 0 Uani 0.0201(5) 2 0.200(9) d
Cu_2c Cu 0 0.5 0.25 Uani 0.0196(12) 2 0.5 d
Zn_2c Zn 0 0.5 0.25 Uani 0.0196(12) 2 0.5 d
Cu_2d Cu 0 0.5 0.75 Uani 0.0127(11) 2 0.347(13) d
Li_2d Li 0 0.5 0.75 Uani 0.0127(11) 2 0.153(13) d
Zn_2d Zn 0 0.5 0.75 Uani 0.0127(11) 2 0.5 d
Sn_2b Sn 0 0 0.5 Uani 0.0109(2) 2 1 d
S S 0.7543(3) 0.2450(3) 0.12804(16) Uani 0.0119(4) 8 1 d

loop_
_atom_site_aniso_label
_atom_site_aniso_type_symbol
_atom_site_aniso_U_11
_atom_site_aniso_U_22
_atom_site_aniso_U_33
_atom_site_aniso_U_12
_atom_site_aniso_U_13
_atom_site_aniso_U_23
Cu_2a Cu 0.0193(7) 0.0193(7) 0.0218(12) 0 0 0
Li_2a Li 0.0193(7) 0.0193(7) 0.0218(12) 0 0 0
Cu_2c Cu 0.0145(17) 0.0145(17) 0.030(3) 0 0 0
Zn_2c Zn 0.0145(17) 0.0145(17) 0.030(3) 0 0 0
Cu_2d Cu 0.0159(19) 0.0159(19) 0.0061(19) 0 0 0
Li_2d Li 0.0159(19) 0.0159(19) 0.0061(19) 0 0 0
Zn_2d Zn 0.0159(19) 0.0159(19) 0.0061(19) 0 0 0
Sn_2b Sn 0.0097(2) 0.0097(2) 0.0132(5) 0 0 0
S S 0.0111(6) 0.0100(6) 0.0145(7) -0.0001(4) -0.0008(5) 0.0007(4)

loop_
_atom_type_symbol
_atom_type_scat_dispersion_real
_atom_type_scat_dispersion_imag
_atom_type_scat_source
Cu 0.3201 1.2651 'International Tables Vol C tables 4.2.6.8 and 6.1.1.1'
Li -0.0003 0.0001 'International Tables Vol C tables 4.2.6.8 and 6.1.1.1'
S 0.1246 0.1234 'International Tables Vol C tables 4.2.6.8 and 6.1.1.1'
Sn -0.6537 1.4246 'International Tables Vol C tables 4.2.6.8 and 6.1.1.1'
Zn 0.2839 1.4301 'International Tables Vol C tables 4.2.6.8 and 6.1.1.1'

loop_
_exptl_crystal_face_index_h
_exptl_crystal_face_index_k
_exptl_crystal_face_index_l
_exptl_crystal_face_perp_dist
-16 13 -27 0.0221
25 -22 12 0.0137
2 -11 -19 0.0112
-3 -7 24 0.0087
-15 21 -26 0.0258
29 4 8 0.0127
2 13 27 0.0266
-19 -7 17 0.019
-16 5 1 0.0208
1 -4 -13 0.0081

loop_
_geom_angle_atom_site_label_1
_geom_angle_atom_site_label_2
_geom_angle_atom_site_label_3
_geom_angle_site_symmetry_1
_geom_angle_site_symmetry_3
_geom_angle
S Cu_2a S 1_455 2_655 107.57(6)
S Cu_2a S 1_455 3_565 110.43(6)
S Cu_2a S 1_455 4_545 110.43(6)
S Cu_2a S 2_655 3_565 110.43(6)
S Cu_2a S 2_655 4_545 110.43(6)
S Cu_2a S 3_565 4_545 107.57(6)
S Li_2a S 1_455 2_655 107.57(6)
S Li_2a S 1_455 3_565 110.43(6)
S Li_2a S 1_455 4_545 110.43(6)
S Li_2a S 2_655 3_565 110.43(6)
S Li_2a S 2_655 4_545 110.43(6)
S Li_2a S 3_565 4_545 107.57(6)
S Cu_2c S 1_455 2_665 111.30(6)
S Cu_2c S 1_455 7_465 108.56(6)
S Cu_2c S 1_455 8_545 108.56(6)
S Cu_2c S 2_665 7_465 108.56(6)
S Cu_2c S 2_665 8_545 108.56(6)
S Cu_2c S 7_465 8_545 111.30(6)
S Zn_2c S 1_455 2_665 111.30(6)
S Zn_2c S 1_455 7_465 108.56(6)
S Zn_2c S 1_455 8_545 108.56(6)
S Zn_2c S 2_665 7_465 108.56(6)
S Zn_2c S 2_665 8_545 108.56(6)
S Zn_2c S 7_465 8_545 111.30(6)
S Cu_2d S 5_455 6_555 111.15(6)
S Cu_2d S 5_455 3_566 108.64(6)
S Cu_2d S 5_455 4_556 108.64(6)
S Cu_2d S 6_555 3_566 108.64(6)
S Cu_2d S 6_555 4_556 108.64(6)
S Cu_2d S 3_566 4_556 111.15(6)
S Li_2d S 5_455 6_555 111.15(6)
S Li_2d S 5_455 3_566 108.64(6)
S Li_2d S 5_455 4_556 108.64(6)
S Li_2d S 6_555 3_566 108.64(6)
S Li_2d S 6_555 4_556 108.64(6)
S Li_2d S 3_566 4_556 111.15(6)
S Zn_2d S 5_455 6_555 111.15(6)
S Zn_2d S 5_455 3_566 108.64(6)
S Zn_2d S 5_455 4_556 108.64(6)
S Zn_2d S 6_555 3_566 108.64(6)
S Zn_2d S 6_555 4_556 108.64(6)
S Zn_2d S 3_566 4_556 111.15(6)
S Sn_2b S 5_445 6_555 109.58(6)
S Sn_2b S 5_445 7_455 109.42(6)
S Sn_2b S 5_445 8_545 109.42(6)
S Sn_2b S 6_555 7_455 109.42(6)
S Sn_2b S 6_555 8_545 109.42(6)
S Sn_2b S 7_455 8_545 109.58(6)

loop_
_geom_bond_atom_site_label_1
_geom_bond_atom_site_label_2
_geom_bond_site_symmetry_2
_geom_bond_distance
Cu_2a S 1_455 2.3462(17)
Cu_2a S 2_655 2.3462(17)
Cu_2a S 3_565 2.3462(17)
Cu_2a S 4_545 2.3462(17)
Li_2a S 1_455 2.3462(17)
Li_2a S 2_655 2.3462(17)
Li_2a S 3_565 2.3462(17)
Li_2a S 4_545 2.3462(17)
Cu_2c S 1_455 2.3398(17)
Cu_2c S 2_665 2.3398(17)
Cu_2c S 7_465 2.3398(17)
Cu_2c S 8_545 2.3398(17)
Zn_2c S 1_455 2.3398(17)
Zn_2c S 2_665 2.3398(17)
Zn_2c S 7_465 2.3398(17)
Zn_2c S 8_545 2.3398(17)
Cu_2d S 5_455 2.3352(17)
Cu_2d S 6_555 2.3352(17)
Cu_2d S 3_566 2.3352(17)
Cu_2d S 4_556 2.3352(17)
Li_2d S 5_455 2.3352(17)
Li_2d S 6_555 2.3352(17)
Li_2d S 3_566 2.3352(17)
Li_2d S 4_556 2.3352(17)
Zn_2d S 5_455 2.3352(17)
Zn_2d S 6_555 2.3352(17)
Zn_2d S 3_566 2.3352(17)
Zn_2d S 4_556 2.3352(17)
Sn_2b S 5_445 2.4041(17)
Sn_2b S 6_555 2.4041(17)
Sn_2b S 7_455 2.4041(17)
Sn_2b S 8_545 2.4041(17)
